data_7203506
loop_
_publ_author_name
'Clark, Thomas E.'
'Makha, Mohamed'
'Raston, Colin L.'
'Sobolev, Alexandre N.'

_publ_section_title
;
 Supersized bilayers based on an O-alkyl substituted calix[4]arene
;
_journal_issue 9
_journal_name_full CrystEngComm
_journal_page_first 707
_journal_paper_doi 10.1039/b608024c
_journal_volume 8
_journal_year 2006
_chemical_formula_moiety 'C100 H168 O4, 2(C6 H6)'
_chemical_formula_sum 'C112 H180 O4'
_chemical_formula_weight 1590.56
_chemical_name_systematic
;
?
;
_space_group_IT_number 14
_symmetry_cell_setting monoclinic
_symmetry_space_group_name_Hall '-P 2ybc'
_symmetry_space_group_name_H-M 'P 1 21/c 1'
_atom_sites_solution_hydrogens geom
_atom_sites_solution_primary direct
_atom_sites_solution_secondary difmap
_audit_creation_method SHELXL-97
_cell_angle_alpha 90.0
_cell_angle_beta 92.376(4)
_cell_angle_gamma 90.0
_cell_formula_units_Z 4
_cell_length_a 32.672(8)
_cell_length_b 15.404(4)
_cell_length_c 19.582(5)
_cell_measurement_reflns_used 5060
_cell_measurement_temperature 153(2)
_cell_measurement_theta_max 24.82
_cell_measurement_theta_min 2.20
_cell_volume 9847(4)
_computing_cell_refinement 'Bruker SAINT'
_computing_data_collection 'Bruker SMART'
_computing_data_reduction 'Bruker SAINT'
_computing_molecular_graphics 'Bruker SHELXTL, v. 5.1'
_computing_publication_material 'Bruker SHELXTL, v. 5.1'
_computing_structure_refinement 'Bruker SHELXTL, v. 5.1'
_computing_structure_solution 'Bruker SHELXTL, v. 5.1'
_diffrn_ambient_temperature 153(2)
_diffrn_measured_fraction_theta_full 0.970
_diffrn_measured_fraction_theta_max 0.970
_diffrn_measurement_device_type 'Bruker AXS CCD'
_diffrn_measurement_method '\w scans'
_diffrn_radiation_monochromator graphite
_diffrn_radiation_source 'sealed tube'
_diffrn_radiation_type MoK\a
_diffrn_radiation_wavelength 0.71073
_diffrn_reflns_av_R_equivalents 0.1105
_diffrn_reflns_av_sigmaI/netI 0.1719
_diffrn_reflns_limit_h_max 38
_diffrn_reflns_limit_h_min -38
_diffrn_reflns_limit_k_max 17
_diffrn_reflns_limit_k_min -18
_diffrn_reflns_limit_l_max 23
_diffrn_reflns_limit_l_min -23
_diffrn_reflns_number 60333
_diffrn_reflns_theta_full 25.00
_diffrn_reflns_theta_max 25.00
_diffrn_reflns_theta_min 1.68
_exptl_absorpt_coefficient_mu 0.062
_exptl_absorpt_correction_T_max 0.9969
_exptl_absorpt_correction_T_min 0.9696
_exptl_absorpt_correction_type multi-scan
_exptl_absorpt_process_details 'SADABS - Bruker area detector absorption corrections'
_exptl_crystal_colour colorless
_exptl_crystal_density_diffrn 1.073
_exptl_crystal_density_meas ?
_exptl_crystal_density_method .
_exptl_crystal_description plate
_exptl_crystal_F_000 3536
_exptl_crystal_size_max 0.50
_exptl_crystal_size_mid 0.25
_exptl_crystal_size_min 0.05
_refine_diff_density_max 0.632
_refine_diff_density_min -0.420
_refine_diff_density_rms 0.080
_refine_ls_extinction_coef 0.00042(18)
_refine_ls_extinction_expression Fc^*^=kFc[1+0.001xFc^2^\l^3^/sin(2\q)]^-1/4^
_refine_ls_extinction_method SHELXL
_refine_ls_goodness_of_fit_ref 1.015
_refine_ls_hydrogen_treatment constr
_refine_ls_matrix_type full
_refine_ls_number_parameters 1003
_refine_ls_number_reflns 16824
_refine_ls_number_restraints 0
_refine_ls_restrained_S_all 1.015
_refine_ls_R_factor_all 0.2321
_refine_ls_R_factor_gt 0.0904
_refine_ls_shift/su_max 0.003
_refine_ls_shift/su_mean 0.000
_refine_ls_structure_factor_coef Fsqd
_refine_ls_weighting_details 'calc w=1/[\s^2^(Fo^2^)+(0.1539P)^2^+0.4873P] where P=(Fo^2^+2Fc^2^)/3'
_refine_ls_weighting_scheme calc
_refine_ls_wR_factor_gt 0.2391
_refine_ls_wR_factor_ref 0.3371
_reflns_number_gt 6525
_reflns_number_total 16824
_reflns_threshold_expression >2sigma(I)
_cod_data_source_file b608024c.txt
_cod_data_source_block tc026
_cod_depositor_comments
;
The following automatic conversions were performed:
'_symmetry_cell_setting' value 'Monoclinic' changed to 'monoclinic'
according to '/home/saulius/struct/CIF-dictionaries/cif_core.dic'
dictionary named 'cif_core.dic' version 2.4.1 from 2010-06-29.

Automatic conversion script
Id: cif_fix_enum 1527 2010-12-29 10:47:43Z saulius 
;
_cod_original_sg_symbol_H-M 'P 21/c'
_cod_database_code 7203506

loop_
_symmetry_equiv_pos_as_xyz
'x, y, z'
'-x, y+1/2, -z+1/2'
'-x, -y, -z'
'x, -y-1/2, z-1/2'

loop_
_atom_site_label
_atom_site_type_symbol
_atom_site_fract_x
_atom_site_fract_y
_atom_site_fract_z
_atom_site_U_iso_or_equiv
_atom_site_adp_type
_atom_site_occupancy
_atom_site_symmetry_multiplicity
_atom_site_calc_flag
_atom_site_refinement_flags
_atom_site_disorder_assembly
_atom_site_disorder_group
O101 O 0.15492(8) 0.02723(17) 0.47724(14) 0.0293(7) Uiso 1 1 d . . .
C101 C 0.12833(12) -0.0287(3) 0.5085(2) 0.0269(11) Uani 1 1 d . . .
C102 C 0.11160(12) -0.0961(3) 0.4692(2) 0.0294(11) Uani 1 1 d . . .
C103 C 0.08635(13) -0.1547(3) 0.5019(3) 0.0388(13) Uani 1 1 d . . .
H103 H 0.0751 -0.2024 0.4767 0.047 Uiso 1 1 calc R . .
C104 C 0.07732(14) -0.1454(3) 0.5690(3) 0.0440(14) Uani 1 1 d . . .
H104 H 0.0616 -0.1883 0.5908 0.053 Uiso 1 1 calc R . .
C105 C 0.09132(13) -0.0725(3) 0.6053(3) 0.0410(13) Uani 1 1 d . . .
H105 H 0.0838 -0.0641 0.6513 0.049 Uiso 1 1 calc R . .
C106 C 0.11630(12) -0.0121(3) 0.5742(2) 0.0294(11) Uani 1 1 d . . .
C107 C 0.19690(12) 0.0260(3) 0.5051(2) 0.0344(12) Uani 1 1 d . . .
H10A H 0.1996 -0.0186 0.5414 0.041 Uiso 1 1 calc R . .
H10B H 0.2037 0.0831 0.5258 0.041 Uiso 1 1 calc R . .
C108 C 0.22635(13) 0.0062(3) 0.4502(2) 0.0349(12) Uani 1 1 d . . .
H10C H 0.2224 0.0486 0.4126 0.042 Uiso 1 1 calc R . .
H10D H 0.2206 -0.0524 0.4315 0.042 Uiso 1 1 calc R . .
C109 C 0.27019(12) 0.0102(3) 0.4777(2) 0.0340(12) Uani 1 1 d . . .
H10E H 0.2748 -0.0378 0.5108 0.041 Uiso 1 1 calc R . .
H10F H 0.2742 0.0654 0.5030 0.041 Uiso 1 1 calc R . .
C110 C 0.30236(13) 0.0041(3) 0.4236(2) 0.0333(12) Uani 1 1 d . . .
H11A H 0.2975 -0.0496 0.3967 0.040 Uiso 1 1 calc R . .
H11B H 0.2987 0.0539 0.3920 0.040 Uiso 1 1 calc R . .
C111 C 0.34620(12) 0.0036(3) 0.4519(2) 0.0350(12) Uani 1 1 d . . .
H11C H 0.3504 -0.0486 0.4808 0.042 Uiso 1 1 calc R . .
H11D H 0.3506 0.0551 0.4815 0.042 Uiso 1 1 calc R . .
C112 C 0.37811(12) 0.0041(3) 0.3973(2) 0.0325(12) Uani 1 1 d . . .
H11E H 0.3731 -0.0463 0.3668 0.039 Uiso 1 1 calc R . .
H11F H 0.3744 0.0573 0.3694 0.039 Uiso 1 1 calc R . .
C113 C 0.42206(13) 0.0008(3) 0.4249(2) 0.0320(12) Uani 1 1 d . . .
H11G H 0.4261 -0.0531 0.4519 0.038 Uiso 1 1 calc R . .
H11H H 0.4270 0.0505 0.4563 0.038 Uiso 1 1 calc R . .
C114 C 0.45344(12) 0.0036(3) 0.3699(2) 0.0326(12) Uani 1 1 d . . .
H11I H 0.4496 0.0578 0.3433 0.039 Uiso 1 1 calc R . .
H11J H 0.4483 -0.0457 0.3382 0.039 Uiso 1 1 calc R . .
C115 C 0.49768(13) -0.0008(3) 0.3972(2) 0.0339(12) Uani 1 1 d . . .
H11K H 0.5017 -0.0554 0.4233 0.041 Uiso 1 1 calc R . .
H11L H 0.5028 0.0481 0.4293 0.041 Uiso 1 1 calc R . .
C116 C 0.52885(13) 0.0030(3) 0.3417(2) 0.0313(11) Uani 1 1 d . . .
H11M H 0.5234 -0.0454 0.3093 0.038 Uiso 1 1 calc R . .
H11N H 0.5249 0.0579 0.3160 0.038 Uiso 1 1 calc R . .
C117 C 0.57295(12) -0.0023(3) 0.3678(2) 0.0318(12) Uani 1 1 d . . .
H11O H 0.5770 -0.0574 0.3932 0.038 Uiso 1 1 calc R . .
H11P H 0.5785 0.0460 0.4002 0.038 Uiso 1 1 calc R . .
C118 C 0.60354(12) 0.0020(3) 0.3113(2) 0.0313(11) Uani 1 1 d . . .
H11Q H 0.5995 0.0573 0.2862 0.038 Uiso 1 1 calc R . .
H11R H 0.5977 -0.0460 0.2787 0.038 Uiso 1 1 calc R . .
C119 C 0.64819(13) -0.0041(3) 0.3370(2) 0.0336(12) Uani 1 1 d . . .
H11S H 0.6540 0.0438 0.3697 0.040 Uiso 1 1 calc R . .
H11T H 0.6523 -0.0595 0.3620 0.040 Uiso 1 1 calc R . .
C120 C 0.67846(12) 0.0007(3) 0.2802(2) 0.0313(11) Uani 1 1 d . . .
H12A H 0.6721 -0.0462 0.2469 0.038 Uiso 1 1 calc R . .
H12B H 0.6747 0.0567 0.2559 0.038 Uiso 1 1 calc R . .
C121 C 0.72297(12) -0.0073(3) 0.3044(2) 0.0330(12) Uani 1 1 d . . .
H12C H 0.7268 -0.0635 0.3284 0.040 Uiso 1 1 calc R . .
H12D H 0.7294 0.0395 0.3379 0.040 Uiso 1 1 calc R . .
C122 C 0.75301(13) -0.0020(3) 0.2474(2) 0.0365(12) Uani 1 1 d . . .
H12E H 0.7460 -0.0478 0.2134 0.044 Uiso 1 1 calc R . .
H12F H 0.7495 0.0548 0.2241 0.044 Uiso 1 1 calc R . .
C123 C 0.79744(13) -0.0121(3) 0.2703(3) 0.0417(13) Uani 1 1 d . . .
H12G H 0.8011 -0.0689 0.2933 0.050 Uiso 1 1 calc R . .
H12H H 0.8045 0.0337 0.3043 0.050 Uiso 1 1 calc R . .
C124 C 0.82695(14) -0.0063(3) 0.2121(3) 0.0529(15) Uani 1 1 d . . .
H12I H 0.8551 -0.0138 0.2303 0.079 Uiso 1 1 calc R . .
H12J H 0.8242 0.0506 0.1900 0.079 Uiso 1 1 calc R . .
H12K H 0.8205 -0.0520 0.1785 0.079 Uiso 1 1 calc R . .
C1 C 0.11800(13) -0.0977(3) 0.3934(2) 0.0359(12) Uani 1 1 d . . .
H11 H 0.1097 -0.1549 0.3744 0.043 Uiso 1 1 calc R . .
H12 H 0.1474 -0.0888 0.3850 0.043 Uiso 1 1 calc R . .
O201 O 0.15105(8) 0.02570(18) 0.29899(15) 0.0331(8) Uani 1 1 d . . .
C201 C 0.10987(12) 0.0336(3) 0.3151(2) 0.0296(11) Uani 1 1 d . . .
C202 C 0.08775(13) 0.1040(3) 0.2891(2) 0.0330(12) Uani 1 1 d . . .
C203 C 0.04662(13) 0.1104(3) 0.3028(2) 0.0398(13) Uani 1 1 d . . .
H203 H 0.0308 0.1571 0.2842 0.048 Uiso 1 1 calc R . .
C204 C 0.02832(13) 0.0488(3) 0.3437(3) 0.0403(13) Uani 1 1 d . . .
H204 H 0.0000 0.0532 0.3524 0.048 Uiso 1 1 calc R . .
C205 C 0.05126(13) -0.0183(3) 0.3714(2) 0.0364(12) Uani 1 1 d . . .
H205 H 0.0387 -0.0596 0.3999 0.044 Uiso 1 1 calc R . .
C206 C 0.09279(12) -0.0267(3) 0.3581(2) 0.0293(11) Uani 1 1 d . . .
C207 C 0.15792(13) -0.0425(3) 0.2506(2) 0.0385(13) Uani 1 1 d . . .
H20A H 0.1327 -0.0523 0.2219 0.046 Uiso 1 1 calc R . .
H20B H 0.1647 -0.0971 0.2753 0.046 Uiso 1 1 calc R . .
C208 C 0.19267(12) -0.0180(3) 0.2059(2) 0.0369(12) Uani 1 1 d . . .
H20C H 0.1931 -0.0596 0.1674 0.044 Uiso 1 1 calc R . .
H20D H 0.1868 0.0401 0.1862 0.044 Uiso 1 1 calc R . .
C209 C 0.23479(12) -0.0158(3) 0.2401(2) 0.0347(12) Uani 1 1 d . . .
H20E H 0.2397 -0.0708 0.2653 0.042 Uiso 1 1 calc R . .
H20F H 0.2362 0.0323 0.2737 0.042 Uiso 1 1 calc R . .
C210 C 0.26833(12) -0.0034(3) 0.1890(2) 0.0338(12) Uani 1 1 d . . .
H21A H 0.2653 -0.0491 0.1536 0.041 Uiso 1 1 calc R . .
H21B H 0.2639 0.0532 0.1659 0.041 Uiso 1 1 calc R . .
C211 C 0.31185(13) -0.0061(3) 0.2187(2) 0.0340(12) Uani 1 1 d . . .
H21C H 0.3160 -0.0610 0.2443 0.041 Uiso 1 1 calc R . .
H21D H 0.3158 0.0424 0.2515 0.041 Uiso 1 1 calc R . .
C212 C 0.34381(13) 0.0006(3) 0.1647(2) 0.0334(12) Uani 1 1 d . . .
H21E H 0.3391 -0.0470 0.1313 0.040 Uiso 1 1 calc R . .
H21F H 0.3397 0.0561 0.1399 0.040 Uiso 1 1 calc R . .
C213 C 0.38797(12) -0.0038(3) 0.1915(2) 0.0317(12) Uani 1 1 d . . .
H21G H 0.3923 -0.0591 0.2165 0.038 Uiso 1 1 calc R . .
H21H H 0.3930 0.0442 0.2244 0.038 Uiso 1 1 calc R . .
C214 C 0.41895(12) 0.0023(3) 0.1360(2) 0.0321(12) Uani 1 1 d . . .
H21I H 0.4146 0.0576 0.1110 0.039 Uiso 1 1 calc R . .
H21J H 0.4138 -0.0456 0.1031 0.039 Uiso 1 1 calc R . .
C215 C 0.46340(12) -0.0020(3) 0.1621(2) 0.0323(12) Uani 1 1 d . . .
H21K H 0.4687 0.0463 0.1946 0.039 Uiso 1 1 calc R . .
H21L H 0.4679 -0.0570 0.1874 0.039 Uiso 1 1 calc R . .
C216 C 0.49391(12) 0.0035(3) 0.1057(2) 0.0315(12) Uani 1 1 d . . .
H21M H 0.4884 -0.0447 0.0732 0.038 Uiso 1 1 calc R . .
H21N H 0.4894 0.0586 0.0805 0.038 Uiso 1 1 calc R . .
C217 C 0.53833(12) -0.0009(3) 0.1307(2) 0.0331(12) Uani 1 1 d . . .
H21O H 0.5429 -0.0562 0.1556 0.040 Uiso 1 1 calc R . .
H21P H 0.5438 0.0471 0.1634 0.040 Uiso 1 1 calc R . .
C218 C 0.56862(12) 0.0051(3) 0.0743(2) 0.0315(11) Uani 1 1 d . . .
H21Q H 0.5642 0.0606 0.0495 0.038 Uiso 1 1 calc R . .
H21R H 0.5631 -0.0427 0.0413 0.038 Uiso 1 1 calc R . .
C219 C 0.61315(12) 0.0001(3) 0.1000(2) 0.0322(12) Uani 1 1 d . . .
H21S H 0.6185 0.0474 0.1335 0.039 Uiso 1 1 calc R . .
H21T H 0.6175 -0.0557 0.1243 0.039 Uiso 1 1 calc R . .
C220 C 0.64392(12) 0.0071(3) 0.0441(2) 0.0309(11) Uani 1 1 d . . .
H22A H 0.6385 -0.0398 0.0103 0.037 Uiso 1 1 calc R . .
H22B H 0.6399 0.0633 0.0202 0.037 Uiso 1 1 calc R . .
C221 C 0.68807(12) 0.0007(3) 0.0707(2) 0.0320(12) Uani 1 1 d . . .
H22C H 0.6920 -0.0560 0.0939 0.038 Uiso 1 1 calc R . .
H22D H 0.6931 0.0467 0.1054 0.038 Uiso 1 1 calc R . .
C222 C 0.71970(12) 0.0094(3) 0.0166(2) 0.0314(11) Uani 1 1 d . . .
H22E H 0.7147 -0.0361 -0.0185 0.038 Uiso 1 1 calc R . .
H22F H 0.7163 0.0665 -0.0062 0.038 Uiso 1 1 calc R . .
C223 C 0.76332(13) 0.0014(3) 0.0451(3) 0.0378(13) Uani 1 1 d . . .
H22G H 0.7670 -0.0566 0.0662 0.045 Uiso 1 1 calc R . .
H22H H 0.7679 0.0454 0.0815 0.045 Uiso 1 1 calc R . .
C224 C 0.79548(13) 0.0135(3) -0.0083(3) 0.0428(13) Uani 1 1 d . . .
H22I H 0.8229 0.0080 0.0136 0.064 Uiso 1 1 calc R . .
H22J H 0.7925 0.0713 -0.0289 0.064 Uiso 1 1 calc R . .
H22K H 0.7918 -0.0309 -0.0438 0.064 Uiso 1 1 calc R . .
C2 C 0.10763(14) 0.1775(3) 0.2495(2) 0.0431(14) Uani 1 1 d . . .
H21 H 0.1374 0.1662 0.2470 0.052 Uiso 1 1 calc R . .
H22 H 0.0956 0.1793 0.2023 0.052 Uiso 1 1 calc R . .
O301 O 0.14183(8) 0.21295(18) 0.37863(15) 0.0326(8) Uani 1 1 d . . .
C301 C 0.11692(13) 0.2770(3) 0.3494(3) 0.0330(12) Uani 1 1 d . . .
C302 C 0.10503(14) 0.3476(3) 0.3892(3) 0.0447(14) Uani 1 1 d . . .
C303 C 0.07979(15) 0.4093(3) 0.3579(4) 0.0583(18) Uani 1 1 d . . .
H303 H 0.0719 0.4585 0.3834 0.070 Uiso 1 1 calc R . .
C304 C 0.06580(16) 0.4015(4) 0.2909(4) 0.0648(19) Uani 1 1 d . . .
H304 H 0.0496 0.4462 0.2700 0.078 Uiso 1 1 calc R . .
C305 C 0.07559(14) 0.3278(4) 0.2543(3) 0.0549(16) Uani 1 1 d . . .
H305 H 0.0649 0.3205 0.2088 0.066 Uiso 1 1 calc R . .
C306 C 0.10104(13) 0.2643(3) 0.2841(3) 0.0389(13) Uani 1 1 d . . .
C307 C 0.18399(12) 0.2352(3) 0.3888(2) 0.0348(12) Uani 1 1 d . . .
H30A H 0.1963 0.1966 0.4245 0.042 Uiso 1 1 calc R . .
H30B H 0.1857 0.2954 0.4065 0.042 Uiso 1 1 calc R . .
C308 C 0.20914(12) 0.2293(3) 0.3264(2) 0.0337(12) Uani 1 1 d . . .
H30C H 0.1994 0.2729 0.2924 0.040 Uiso 1 1 calc R . .
H30D H 0.2058 0.1710 0.3057 0.040 Uiso 1 1 calc R . .
C309 C 0.25401(12) 0.2453(3) 0.3455(2) 0.0315(12) Uani 1 1 d . . .
H30E H 0.2631 0.2013 0.3798 0.038 Uiso 1 1 calc R . .
H30F H 0.2565 0.3029 0.3677 0.038 Uiso 1 1 calc R . .
C310 C 0.28301(12) 0.2423(3) 0.2868(2) 0.0327(12) Uani 1 1 d . . .
H31A H 0.2790 0.1868 0.2620 0.039 Uiso 1 1 calc R . .
H31B H 0.2759 0.2900 0.2545 0.039 Uiso 1 1 calc R . .
C311 C 0.32776(12) 0.2506(3) 0.3093(2) 0.0326(12) Uani 1 1 d . . .
H31C H 0.3348 0.2029 0.3416 0.039 Uiso 1 1 calc R . .
H31D H 0.3316 0.3060 0.3344 0.039 Uiso 1 1 calc R . .
C312 C 0.35752(12) 0.2481(3) 0.2514(2) 0.0311(12) Uani 1 1 d . . .
H31E H 0.3514 0.2973 0.2201 0.037 Uiso 1 1 calc R . .
H31F H 0.3531 0.1938 0.2251 0.037 Uiso 1 1 calc R . .
C313 C 0.40239(12) 0.2530(3) 0.2761(2) 0.0301(11) Uani 1 1 d . . .
H31G H 0.4067 0.3073 0.3024 0.036 Uiso 1 1 calc R . .
H31H H 0.4084 0.2038 0.3075 0.036 Uiso 1 1 calc R . .
C314 C 0.43241(12) 0.2505(3) 0.2191(2) 0.0319(12) Uani 1 1 d . . .
H31I H 0.4271 0.3008 0.1885 0.038 Uiso 1 1 calc R . .
H31J H 0.4275 0.1971 0.1918 0.038 Uiso 1 1 calc R . .
C315 C 0.47711(12) 0.2526(3) 0.2445(2) 0.0313(12) Uani 1 1 d . . .
H31K H 0.4825 0.2017 0.2744 0.038 Uiso 1 1 calc R . .
H31L H 0.4818 0.3055 0.2724 0.038 Uiso 1 1 calc R . .
C316 C 0.50742(12) 0.2517(3) 0.1872(2) 0.0309(12) Uani 1 1 d . . .
H31M H 0.5024 0.1995 0.1586 0.037 Uiso 1 1 calc R . .
H31N H 0.5026 0.3033 0.1579 0.037 Uiso 1 1 calc R . .
C317 C 0.55199(13) 0.2516(3) 0.2137(2) 0.0338(12) Uani 1 1 d . . .
H31O H 0.5568 0.3036 0.2428 0.041 Uiso 1 1 calc R . .
H31P H 0.5567 0.1998 0.2429 0.041 Uiso 1 1 calc R . .
C318 C 0.58304(12) 0.2514(3) 0.1580(2) 0.0312(12) Uani 1 1 d . . .
H31Q H 0.5783 0.1996 0.1289 0.037 Uiso 1 1 calc R . .
H31R H 0.5784 0.3033 0.1289 0.037 Uiso 1 1 calc R . .
C319 C 0.62730(13) 0.2513(3) 0.1850(2) 0.0336(12) Uani 1 1 d . . .
H31S H 0.6319 0.3032 0.2141 0.040 Uiso 1 1 calc R . .
H31T H 0.6318 0.1995 0.2143 0.040 Uiso 1 1 calc R . .
C320 C 0.65857(13) 0.2510(3) 0.1301(2) 0.0331(12) Uani 1 1 d . . .
H32A H 0.6540 0.3026 0.1007 0.040 Uiso 1 1 calc R . .
H32B H 0.6541 0.1989 0.1011 0.040 Uiso 1 1 calc R . .
C321 C 0.70287(13) 0.2512(3) 0.1575(3) 0.0366(12) Uani 1 1 d . . .
H32C H 0.7076 0.3042 0.1853 0.044 Uiso 1 1 calc R . .
H32D H 0.7072 0.2005 0.1881 0.044 Uiso 1 1 calc R . .
C322 C 0.73413(13) 0.2480(3) 0.1026(3) 0.0371(13) Uani 1 1 d . . .
H32E H 0.7302 0.2994 0.0727 0.045 Uiso 1 1 calc R . .
H32F H 0.7289 0.1957 0.0742 0.045 Uiso 1 1 calc R . .
C323 C 0.77831(13) 0.2461(3) 0.1294(3) 0.0400(13) Uani 1 1 d . . .
H32G H 0.7820 0.1964 0.1611 0.048 Uiso 1 1 calc R . .
H32H H 0.7840 0.2998 0.1558 0.048 Uiso 1 1 calc R . .
C324 C 0.80925(14) 0.2385(3) 0.0739(3) 0.0526(15) Uani 1 1 d . . .
H32I H 0.8370 0.2374 0.0948 0.079 Uiso 1 1 calc R . .
H32J H 0.8065 0.2884 0.0430 0.079 Uiso 1 1 calc R . .
H32K H 0.8042 0.1849 0.0480 0.079 Uiso 1 1 calc R . .
C3 C 0.11523(14) 0.3515(3) 0.4652(3) 0.0438(14) Uani 1 1 d . . .
H31 H 0.1055 0.4072 0.4837 0.053 Uiso 1 1 calc R . .
H32 H 0.1453 0.3488 0.4733 0.053 Uiso 1 1 calc R . .
C401 C 0.11791(12) 0.2161(3) 0.5396(2) 0.0313(12) Uani 1 1 d . . .
O401 O 0.16073(8) 0.22416(19) 0.54538(16) 0.0365(8) Uani 1 1 d . . .
C402 C 0.09967(12) 0.1447(3) 0.5701(2) 0.0311(11) Uani 1 1 d . . .
C403 C 0.05779(12) 0.1356(3) 0.5622(2) 0.0344(12) Uani 1 1 d . . .
H403 H 0.0448 0.0873 0.5823 0.041 Uiso 1 1 calc R . .
C404 C 0.03445(13) 0.1955(3) 0.5256(2) 0.0390(13) Uani 1 1 d . . .
H404 H 0.0056 0.1888 0.5213 0.047 Uiso 1 1 calc R . .
C405 C 0.05318(13) 0.2656(3) 0.4950(3) 0.0393(13) Uani 1 1 d . . .
H405 H 0.0371 0.3064 0.4693 0.047 Uiso 1 1 calc R . .
C406 C 0.09520(13) 0.2764(3) 0.5018(3) 0.0352(12) Uani 1 1 d . . .
C407 C 0.17467(13) 0.2736(3) 0.6043(2) 0.0376(13) Uani 1 1 d . . .
H40A H 0.1588 0.2573 0.6443 0.045 Uiso 1 1 calc R . .
H40B H 0.1706 0.3363 0.5954 0.045 Uiso 1 1 calc R . .
C408 C 0.21938(13) 0.2550(3) 0.6187(2) 0.0346(12) Uani 1 1 d . . .
H40C H 0.2222 0.1938 0.6338 0.042 Uiso 1 1 calc R . .
H40D H 0.2292 0.2921 0.6573 0.042 Uiso 1 1 calc R . .
C409 C 0.24738(12) 0.2695(3) 0.5589(2) 0.0346(12) Uani 1 1 d . . .
H40E H 0.2393 0.2291 0.5214 0.042 Uiso 1 1 calc R . .
H40F H 0.2435 0.3294 0.5416 0.042 Uiso 1 1 calc R . .
C410 C 0.29227(12) 0.2556(3) 0.5787(2) 0.0313(12) Uani 1 1 d . . .
H41A H 0.3008 0.2997 0.6132 0.038 Uiso 1 1 calc R . .
H41B H 0.2955 0.1979 0.6004 0.038 Uiso 1 1 calc R . .
C411 C 0.32070(12) 0.2609(3) 0.5198(2) 0.0322(12) Uani 1 1 d . . .
H41C H 0.3164 0.3171 0.4961 0.039 Uiso 1 1 calc R . .
H41D H 0.3137 0.2140 0.4868 0.039 Uiso 1 1 calc R . .
C412 C 0.36597(12) 0.2528(3) 0.5427(2) 0.0324(12) Uani 1 1 d . . .
H41E H 0.3730 0.3008 0.5747 0.039 Uiso 1 1 calc R . .
H41F H 0.3699 0.1976 0.5680 0.039 Uiso 1 1 calc R . .
C413 C 0.39549(12) 0.2550(3) 0.4849(2) 0.0298(11) Uani 1 1 d . . .
H41G H 0.3910 0.3091 0.4584 0.036 Uiso 1 1 calc R . .
H41H H 0.3895 0.2055 0.4539 0.036 Uiso 1 1 calc R . .
C414 C 0.44035(12) 0.2506(3) 0.5095(2) 0.0321(12) Uani 1 1 d . . .
H41I H 0.4463 0.3005 0.5402 0.038 Uiso 1 1 calc R . .
H41J H 0.4447 0.1969 0.5366 0.038 Uiso 1 1 calc R . .
C415 C 0.47053(12) 0.2517(3) 0.4525(2) 0.0318(12) Uani 1 1 d . . .
H41K H 0.4659 0.3047 0.4247 0.038 Uiso 1 1 calc R . .
H41L H 0.4651 0.2010 0.4224 0.038 Uiso 1 1 calc R . .
C416 C 0.51509(12) 0.2494(3) 0.4784(2) 0.0314(12) Uani 1 1 d . . .
H41M H 0.5195 0.1965 0.5065 0.038 Uiso 1 1 calc R . .
H41N H 0.5204 0.3002 0.5084 0.038 Uiso 1 1 calc R . .
C417 C 0.54591(12) 0.2498(3) 0.4223(2) 0.0314(12) Uani 1 1 d . . .
H41O H 0.5416 0.3026 0.3940 0.038 Uiso 1 1 calc R . .
H41P H 0.5408 0.1989 0.3923 0.038 Uiso 1 1 calc R . .
C418 C 0.59035(13) 0.2477(3) 0.4492(2) 0.0339(12) Uani 1 1 d . . .
H41Q H 0.5955 0.2990 0.4788 0.041 Uiso 1 1 calc R . .
H41R H 0.5946 0.1953 0.4779 0.041 Uiso 1 1 calc R . .
C419 C 0.62128(13) 0.2472(3) 0.3936(2) 0.0335(12) Uani 1 1 d . . .
H41S H 0.6175 0.3003 0.3656 0.040 Uiso 1 1 calc R . .
H41T H 0.6158 0.1966 0.3635 0.040 Uiso 1 1 calc R . .
C420 C 0.66554(13) 0.2433(3) 0.4211(2) 0.0335(12) Uani 1 1 d . . .
H42A H 0.6708 0.2938 0.4515 0.040 Uiso 1 1 calc R . .
H42B H 0.6692 0.1902 0.4492 0.040 Uiso 1 1 calc R . .
C421 C 0.69706(13) 0.2430(3) 0.3665(2) 0.0341(12) Uani 1 1 d . . .
H42C H 0.6935 0.2961 0.3384 0.041 Uiso 1 1 calc R . .
H42D H 0.6918 0.1925 0.3362 0.041 Uiso 1 1 calc R . .
C422 C 0.74145(13) 0.2391(3) 0.3945(2) 0.0348(12) Uani 1 1 d . . .
H42E H 0.7466 0.2895 0.4251 0.042 Uiso 1 1 calc R . .
H42F H 0.7450 0.1858 0.4225 0.042 Uiso 1 1 calc R . .
C423 C 0.77294(13) 0.2392(3) 0.3405(3) 0.0427(13) Uani 1 1 d . . .
H42G H 0.7695 0.2923 0.3125 0.051 Uiso 1 1 calc R . .
H42H H 0.7681 0.1886 0.3101 0.051 Uiso 1 1 calc R . .
C424 C 0.81681(14) 0.2356(3) 0.3700(3) 0.0567(16) Uani 1 1 d . . .
H42I H 0.8358 0.2354 0.3326 0.085 Uiso 1 1 calc R . .
H42J H 0.8207 0.1826 0.3972 0.085 Uiso 1 1 calc R . .
H42K H 0.8222 0.2864 0.3991 0.085 Uiso 1 1 calc R . .
C4 C 0.12508(13) 0.0747(3) 0.6073(2) 0.0358(12) Uani 1 1 d . . .
H41 H 0.1546 0.0885 0.6050 0.043 Uiso 1 1 calc R . .
H42 H 0.1181 0.0727 0.6560 0.043 Uiso 1 1 calc R . .
C1A C 0.9004(2) 0.1917(4) 0.2276(4) 0.073(2) Uani 1 1 d . . .
H1A H 0.8753 0.1721 0.2450 0.088 Uiso 1 1 calc R . .
C2A C 0.92078(19) 0.2571(5) 0.2596(4) 0.077(2) Uani 1 1 d . . .
H2A H 0.9102 0.2829 0.2993 0.092 Uiso 1 1 calc R . .
C3A C 0.9569(2) 0.2862(5) 0.2345(4) 0.099(3) Uani 1 1 d . . .
H3A H 0.9713 0.3330 0.2562 0.119 Uiso 1 1 calc R . .
C4A C 0.9724(2) 0.2465(7) 0.1765(5) 0.119(4) Uani 1 1 d . . .
H4A H 0.9976 0.2652 0.1590 0.142 Uiso 1 1 calc R . .
C5A C 0.9508(3) 0.1812(6) 0.1459(5) 0.113(3) Uani 1 1 d . . .
H5A H 0.9609 0.1545 0.1062 0.136 Uiso 1 1 calc R . .
C6A C 0.9149(2) 0.1531(4) 0.1712(4) 0.090(2) Uani 1 1 d . . .
H6A H 0.9001 0.1069 0.1495 0.109 Uiso 1 1 calc R . .
C1B C 0.0795(3) 0.0216(6) 0.1145(5) 0.0775(17) Uiso 0.50 1 d PG A 1
H1B H 0.0896 0.0758 0.1310 0.093 Uiso 0.50 1 calc PR A 1
C2B C 0.1031(3) -0.0293(6) 0.0743(4) 0.0775(17) Uiso 0.50 1 d PG A 1
H2B H 0.1296 -0.0103 0.0629 0.093 Uiso 0.50 1 calc PR A 1
C3B C 0.0885(3) -0.1075(6) 0.0505(4) 0.0775(17) Uiso 0.50 1 d PG A 1
H3B H 0.1048 -0.1427 0.0226 0.093 Uiso 0.50 1 calc PR A 1
C4B C 0.0502(3) -0.1349(5) 0.0671(4) 0.0775(17) Uiso 0.50 1 d PG A 1
H4B H 0.0400 -0.1892 0.0506 0.093 Uiso 0.50 1 calc PR A 1
C5B C 0.0266(2) -0.0841(6) 0.1073(4) 0.0775(17) Uiso 0.50 1 d PG A 1
H5B H 0.0000 -0.1031 0.1187 0.093 Uiso 0.50 1 calc PR A 1
C6B C 0.0412(3) -0.0059(6) 0.1311(5) 0.0775(17) Uiso 0.50 1 d PG A 1
H6B H 0.0249 0.0294 0.1590 0.093 Uiso 0.50 1 calc PR A 1
C1C C 0.0788(4) -0.0083(7) 0.1265(6) 0.112(2) Uiso 0.50 1 d PG B 2
H1C H 0.0934 0.0141 0.1657 0.134 Uiso 0.50 1 calc PR B 2
C2C C 0.0973(4) -0.0677(7) 0.0849(6) 0.112(2) Uiso 0.50 1 d PG B 2
H2C H 0.1246 -0.0862 0.0955 0.134 Uiso 0.50 1 calc PR B 2
C3C C 0.0762(4) -0.1002(6) 0.0279(6) 0.112(2) Uiso 0.50 1 d PG B 2
H3C H 0.0889 -0.1410 -0.0007 0.134 Uiso 0.50 1 calc PR B 2
C4C C 0.0366(3) -0.0732(7) 0.0126(5) 0.112(2) Uiso 0.50 1 d PG B 2
H4C H 0.0220 -0.0955 -0.0266 0.134 Uiso 0.50 1 calc PR B 2
C5C C 0.0181(3) -0.0138(7) 0.0542(6) 0.112(2) Uiso 0.50 1 d PG B 2
H5C H -0.0092 0.0047 0.0436 0.134 Uiso 0.50 1 calc PR B 2
C6C C 0.0392(4) 0.0187(7) 0.1112(6) 0.112(2) Uiso 0.50 1 d PG B 2
H6C H 0.0265 0.0595 0.1398 0.134 Uiso 0.50 1 calc PR B 2

loop_
_atom_site_aniso_label
_atom_site_aniso_U_11
_atom_site_aniso_U_22
_atom_site_aniso_U_33
_atom_site_aniso_U_23
_atom_site_aniso_U_13
_atom_site_aniso_U_12
C101 0.018(2) 0.026(3) 0.038(3) 0.012(2) 0.013(2) -0.0004(19)
C102 0.024(2) 0.022(3) 0.042(3) 0.004(2) 0.009(2) 0.003(2)
C103 0.026(3) 0.026(3) 0.065(4) 0.006(3) 0.008(3) 0.001(2)
C104 0.030(3) 0.045(3) 0.058(4) 0.021(3) 0.014(3) -0.002(2)
C105 0.025(3) 0.052(3) 0.047(3) 0.022(3) 0.015(2) -0.001(2)
C106 0.018(2) 0.034(3) 0.037(3) 0.004(2) 0.009(2) 0.003(2)
C107 0.020(2) 0.041(3) 0.043(3) 0.002(2) 0.007(2) 0.000(2)
C108 0.029(3) 0.033(3) 0.043(3) -0.003(2) 0.013(2) -0.001(2)
C109 0.023(2) 0.034(3) 0.045(3) -0.006(2) 0.010(2) -0.001(2)
C110 0.028(3) 0.026(3) 0.047(3) 0.000(2) 0.012(2) 0.000(2)
C111 0.024(2) 0.034(3) 0.047(3) -0.001(2) 0.009(2) -0.002(2)
C112 0.027(2) 0.031(3) 0.040(3) -0.001(2) 0.006(2) 0.000(2)
C113 0.026(2) 0.028(3) 0.042(3) 0.001(2) 0.009(2) 0.003(2)
C114 0.025(2) 0.026(3) 0.048(3) 0.003(2) 0.012(2) 0.000(2)
C115 0.029(3) 0.031(3) 0.042(3) -0.003(2) 0.006(2) 0.000(2)
C116 0.030(3) 0.027(3) 0.038(3) -0.001(2) 0.010(2) 0.002(2)
C117 0.024(2) 0.029(3) 0.042(3) 0.002(2) 0.008(2) 0.000(2)
C118 0.027(2) 0.028(3) 0.040(3) 0.002(2) 0.009(2) 0.000(2)
C119 0.030(3) 0.028(3) 0.043(3) -0.001(2) 0.009(2) 0.002(2)
C120 0.025(2) 0.029(3) 0.041(3) 0.003(2) 0.009(2) -0.002(2)
C121 0.025(2) 0.036(3) 0.038(3) 0.003(2) 0.004(2) 0.000(2)
C122 0.029(3) 0.036(3) 0.045(3) 0.004(2) 0.008(2) 0.001(2)
C123 0.026(3) 0.052(3) 0.048(3) 0.008(3) 0.011(2) 0.000(2)
C124 0.030(3) 0.071(4) 0.059(4) 0.004(3) 0.011(3) 0.003(3)
C1 0.026(2) 0.029(3) 0.053(3) -0.007(2) 0.011(2) 0.001(2)
O201 0.0213(16) 0.0394(19) 0.039(2) -0.0093(16) 0.0107(14) -0.0036(14)
C201 0.016(2) 0.045(3) 0.028(3) -0.007(2) 0.008(2) -0.004(2)
C202 0.026(2) 0.044(3) 0.030(3) 0.007(2) 0.004(2) -0.002(2)
C203 0.023(3) 0.054(3) 0.042(3) 0.016(3) 0.001(2) 0.003(2)
C204 0.015(2) 0.052(3) 0.054(4) 0.009(3) 0.007(2) 0.001(2)
C205 0.026(3) 0.040(3) 0.044(3) 0.006(2) 0.006(2) -0.002(2)
C206 0.018(2) 0.035(3) 0.034(3) -0.003(2) 0.006(2) 0.001(2)
C207 0.029(3) 0.042(3) 0.046(3) -0.009(2) 0.014(2) -0.001(2)
C208 0.027(3) 0.045(3) 0.040(3) -0.005(2) 0.011(2) 0.002(2)
C209 0.028(3) 0.039(3) 0.037(3) -0.002(2) 0.008(2) -0.002(2)
C210 0.027(3) 0.036(3) 0.039(3) 0.000(2) 0.008(2) 0.001(2)
C211 0.029(3) 0.032(3) 0.042(3) -0.001(2) 0.011(2) 0.001(2)
C212 0.029(3) 0.032(3) 0.040(3) 0.001(2) 0.008(2) 0.003(2)
C213 0.026(3) 0.027(3) 0.043(3) 0.000(2) 0.006(2) 0.002(2)
C214 0.027(3) 0.030(3) 0.040(3) 0.001(2) 0.008(2) 0.002(2)
C215 0.027(3) 0.027(3) 0.044(3) -0.002(2) 0.006(2) 0.003(2)
C216 0.025(3) 0.031(3) 0.039(3) -0.001(2) 0.008(2) 0.003(2)
C217 0.027(3) 0.027(3) 0.045(3) 0.000(2) 0.005(2) 0.003(2)
C218 0.030(3) 0.030(3) 0.034(3) 0.000(2) 0.000(2) 0.002(2)
C219 0.029(3) 0.031(3) 0.037(3) -0.001(2) 0.008(2) 0.000(2)
C220 0.026(3) 0.028(3) 0.039(3) 0.001(2) 0.005(2) 0.002(2)
C221 0.028(3) 0.031(3) 0.037(3) 0.000(2) 0.004(2) 0.002(2)
C222 0.026(2) 0.030(3) 0.038(3) 0.001(2) 0.006(2) 0.004(2)
C223 0.028(3) 0.031(3) 0.056(4) 0.003(2) 0.010(2) 0.002(2)
C224 0.029(3) 0.039(3) 0.062(4) -0.001(3) 0.013(2) 0.000(2)
C2 0.029(3) 0.066(4) 0.035(3) 0.021(3) 0.001(2) -0.004(2)
O301 0.0233(16) 0.0328(18) 0.042(2) 0.0084(15) 0.0048(14) 0.0010(14)
C301 0.018(2) 0.030(3) 0.051(4) 0.011(2) 0.009(2) 0.003(2)
C302 0.027(3) 0.034(3) 0.076(4) 0.014(3) 0.023(3) 0.001(2)
C303 0.041(3) 0.044(4) 0.092(5) 0.034(3) 0.035(3) 0.013(3)
C304 0.035(3) 0.060(4) 0.101(6) 0.046(4) 0.028(4) 0.020(3)
C305 0.027(3) 0.079(4) 0.060(4) 0.037(3) 0.010(3) -0.002(3)
C306 0.022(3) 0.045(3) 0.051(4) 0.019(3) 0.012(2) 0.004(2)
C307 0.023(2) 0.039(3) 0.042(3) 0.000(2) 0.004(2) 0.000(2)
C308 0.028(3) 0.031(3) 0.042(3) 0.002(2) 0.010(2) 0.003(2)
C309 0.026(2) 0.030(3) 0.040(3) 0.000(2) 0.007(2) 0.004(2)
C310 0.023(2) 0.031(3) 0.045(3) 0.001(2) 0.006(2) 0.001(2)
C311 0.027(3) 0.032(3) 0.039(3) -0.001(2) 0.005(2) -0.001(2)
C312 0.023(2) 0.028(3) 0.043(3) -0.002(2) 0.006(2) 0.0013(19)
C313 0.026(2) 0.028(3) 0.036(3) 0.000(2) 0.005(2) 0.001(2)
C314 0.026(3) 0.026(3) 0.044(3) 0.001(2) 0.005(2) 0.003(2)
C315 0.028(3) 0.028(3) 0.038(3) -0.001(2) 0.006(2) 0.002(2)
C316 0.023(2) 0.027(3) 0.043(3) 0.000(2) 0.006(2) 0.0015(19)
C317 0.027(3) 0.033(3) 0.042(3) 0.005(2) 0.006(2) -0.002(2)
C318 0.025(2) 0.025(3) 0.044(3) 0.000(2) 0.009(2) 0.0005(19)
C319 0.029(3) 0.030(3) 0.042(3) 0.000(2) 0.005(2) -0.003(2)
C320 0.028(3) 0.029(3) 0.044(3) -0.002(2) 0.009(2) -0.001(2)
C321 0.029(3) 0.035(3) 0.046(3) -0.002(2) 0.012(2) 0.000(2)
C322 0.029(3) 0.027(3) 0.056(4) -0.007(2) 0.013(2) -0.004(2)
C323 0.028(3) 0.037(3) 0.055(4) -0.009(2) 0.007(2) -0.001(2)
C324 0.033(3) 0.053(3) 0.074(4) -0.016(3) 0.018(3) -0.007(3)
C3 0.034(3) 0.029(3) 0.070(4) 0.000(3) 0.022(3) 0.001(2)
C401 0.018(2) 0.041(3) 0.035(3) -0.016(2) 0.012(2) -0.001(2)
O401 0.0218(17) 0.041(2) 0.047(2) -0.0137(16) 0.0062(15) -0.0014(14)
C402 0.022(2) 0.039(3) 0.033(3) -0.006(2) 0.011(2) 0.004(2)
C403 0.022(2) 0.046(3) 0.036(3) 0.004(2) 0.011(2) 0.000(2)
C404 0.021(2) 0.048(3) 0.048(3) 0.003(3) 0.007(2) 0.003(2)
C405 0.026(3) 0.037(3) 0.055(4) 0.005(3) 0.010(2) 0.004(2)
C406 0.027(3) 0.029(3) 0.050(3) -0.005(2) 0.018(2) 0.001(2)
C407 0.025(3) 0.044(3) 0.045(3) -0.018(3) 0.007(2) -0.005(2)
C408 0.027(3) 0.037(3) 0.040(3) -0.006(2) 0.006(2) -0.003(2)
C409 0.024(2) 0.032(3) 0.048(3) -0.001(2) 0.007(2) -0.001(2)
C410 0.024(2) 0.027(3) 0.043(3) -0.003(2) 0.003(2) -0.005(2)
C411 0.025(2) 0.029(3) 0.042(3) 0.003(2) 0.000(2) 0.002(2)
C412 0.026(3) 0.033(3) 0.038(3) -0.003(2) 0.001(2) -0.001(2)
C413 0.025(2) 0.028(3) 0.037(3) 0.003(2) 0.002(2) 0.001(2)
C414 0.025(2) 0.031(3) 0.041(3) -0.002(2) 0.000(2) -0.001(2)
C415 0.023(2) 0.028(3) 0.045(3) 0.001(2) 0.004(2) 0.001(2)
C416 0.024(2) 0.029(3) 0.041(3) -0.001(2) 0.003(2) -0.003(2)
C417 0.025(2) 0.031(3) 0.039(3) 0.001(2) 0.006(2) 0.000(2)
C418 0.029(3) 0.032(3) 0.041(3) -0.001(2) 0.010(2) -0.003(2)
C419 0.027(3) 0.033(3) 0.041(3) -0.003(2) 0.006(2) -0.002(2)
C420 0.028(3) 0.034(3) 0.039(3) 0.000(2) 0.006(2) 0.001(2)
C421 0.032(3) 0.026(3) 0.045(3) -0.002(2) 0.008(2) 0.000(2)
C422 0.030(3) 0.033(3) 0.041(3) -0.001(2) 0.005(2) -0.002(2)
C423 0.029(3) 0.047(3) 0.053(4) -0.001(3) 0.013(3) -0.002(2)
C424 0.036(3) 0.064(4) 0.072(4) 0.000(3) 0.012(3) -0.001(3)
C4 0.024(2) 0.057(3) 0.027(3) 0.000(2) 0.005(2) 0.002(2)
C1A 0.067(4) 0.069(5) 0.087(6) 0.027(4) 0.034(4) 0.012(4)
C2A 0.055(4) 0.099(6) 0.077(5) 0.026(4) 0.001(4) -0.001(4)
C3A 0.069(5) 0.136(7) 0.091(6) 0.056(6) -0.020(5) -0.023(5)
C4A 0.035(4) 0.196(11) 0.125(9) 0.110(8) 0.011(5) 0.000(5)
C5A 0.072(6) 0.139(8) 0.132(8) 0.045(7) 0.050(6) 0.051(5)
C6A 0.103(6) 0.056(4) 0.116(7) 0.023(4) 0.041(5) 0.019(4)

loop_
_atom_type_symbol
_atom_type_description
_atom_type_scat_dispersion_real
_atom_type_scat_dispersion_imag
_atom_type_scat_source
C C 0.0033 0.0016 'International Tables Vol C Tables 4.2.6.8 and 6.1.1.4'
H H 0.0000 0.0000 'International Tables Vol C Tables 4.2.6.8 and 6.1.1.4'
O O 0.0106 0.0060 'International Tables Vol C Tables 4.2.6.8 and 6.1.1.4'

loop_
_geom_angle_atom_site_label_1
_geom_angle_atom_site_label_2
_geom_angle_atom_site_label_3
_geom_angle
_geom_angle_site_symmetry_1
_geom_angle_site_symmetry_3
_geom_angle_publ_flag
C101 O101 C107 115.2(3) . . ?
O101 C101 C106 120.2(4) . . ?
O101 C101 C102 117.4(4) . . ?
C106 C101 C102 122.1(4) . . ?
C101 C102 C103 117.1(4) . . ?
C101 C102 C1 119.3(4) . . ?
C103 C102 C1 123.3(4) . . ?
C104 C103 C102 121.9(5) . . ?
C103 C104 C105 119.7(4) . . ?
C106 C105 C104 119.9(5) . . ?
C101 C106 C105 118.5(4) . . ?
C101 C106 C4 120.5(4) . . ?
C105 C106 C4 120.5(4) . . ?
O101 C107 C108 110.9(4) . . ?
C107 C108 C109 111.3(4) . . ?
C108 C109 C110 114.8(4) . . ?
C111 C110 C109 114.5(4) . . ?
C110 C111 C112 114.1(4) . . ?
C113 C112 C111 114.6(4) . . ?
C112 C113 C114 113.8(4) . . ?
C113 C114 C115 114.1(4) . . ?
C114 C115 C116 113.7(4) . . ?
C117 C116 C115 114.4(4) . . ?
C116 C117 C118 113.4(4) . . ?
C117 C118 C119 113.9(4) . . ?
C120 C119 C118 113.4(4) . . ?
C121 C120 C119 114.2(4) . . ?
C120 C121 C122 113.9(4) . . ?
C123 C122 C121 114.7(4) . . ?
C122 C123 C124 113.6(4) . . ?
C102 C1 C206 110.0(3) . . ?
C201 O201 C207 112.9(3) . . ?
C206 C201 C202 122.0(4) . . ?
C206 C201 O201 119.5(4) . . ?
C202 C201 O201 118.5(4) . . ?
C201 C202 C203 118.7(4) . . ?
C201 C202 C2 122.5(4) . . ?
C203 C202 C2 118.7(4) . . ?
C202 C203 C204 120.4(4) . . ?
C205 C204 C203 120.0(4) . . ?
C204 C205 C206 120.9(4) . . ?
C201 C206 C205 118.0(4) . . ?
C201 C206 C1 122.3(4) . . ?
C205 C206 C1 119.6(4) . . ?
O201 C207 C208 109.9(4) . . ?
C209 C208 C207 116.3(4) . . ?
C208 C209 C210 112.3(4) . . ?
C211 C210 C209 115.6(4) . . ?
C210 C211 C212 113.1(4) . . ?
C213 C212 C211 115.4(4) . . ?
C212 C213 C214 113.8(4) . . ?
C213 C214 C215 114.4(4) . . ?
C216 C215 C214 113.6(4) . . ?
C217 C216 C215 114.3(4) . . ?
C216 C217 C218 114.1(4) . . ?
C217 C218 C219 113.6(4) . . ?
C220 C219 C218 114.1(4) . . ?
C221 C220 C219 113.3(4) . . ?
C220 C221 C222 114.9(4) . . ?
C223 C222 C221 113.2(4) . . ?
C222 C223 C224 113.7(4) . . ?
C306 C2 C202 110.8(4) . . ?
C301 O301 C307 115.7(3) . . ?
C306 C301 O301 118.3(4) . . ?
C306 C301 C302 121.7(5) . . ?
O301 C301 C302 119.6(5) . . ?
C303 C302 C301 117.3(6) . . ?
C303 C302 C3 120.8(5) . . ?
C301 C302 C3 121.5(4) . . ?
C304 C303 C302 122.1(6) . . ?
C303 C304 C305 119.2(5) . . ?
C304 C305 C306 120.3(6) . . ?
C301 C306 C305 118.9(5) . . ?
C301 C306 C2 119.1(4) . . ?
C305 C306 C2 121.6(5) . . ?
O301 C307 C308 115.4(4) . . ?
C307 C308 C309 110.2(4) . . ?
C308 C309 C310 115.8(4) . . ?
C311 C310 C309 113.7(4) . . ?
C310 C311 C312 114.7(4) . . ?
C311 C312 C313 113.3(4) . . ?
C314 C313 C312 114.0(4) . . ?
C313 C314 C315 113.5(4) . . ?
C314 C315 C316 113.7(4) . . ?
C317 C316 C315 112.9(4) . . ?
C318 C317 C316 114.3(4) . . ?
C319 C318 C317 113.9(4) . . ?
C320 C319 C318 114.4(4) . . ?
C319 C320 C321 114.1(4) . . ?
C322 C321 C320 114.1(4) . . ?
C321 C322 C323 114.6(4) . . ?
C322 C323 C324 114.0(4) . . ?
C302 C3 C406 110.6(4) . . ?
C406 C401 C402 121.9(4) . . ?
C406 C401 O401 119.7(4) . . ?
C402 C401 O401 118.4(4) . . ?
C401 O401 C407 113.1(3) . . ?
C403 C402 C401 118.1(4) . . ?
C403 C402 C4 120.0(4) . . ?
C401 C402 C4 121.8(4) . . ?
C402 C403 C404 121.0(4) . . ?
C403 C404 C405 120.0(4) . . ?
C406 C405 C404 120.3(4) . . ?
C401 C406 C405 118.7(4) . . ?
C401 C406 C3 122.0(4) . . ?
C405 C406 C3 119.3(4) . . ?
O401 C407 C408 108.8(3) . . ?
C407 C408 C409 115.7(4) . . ?
C410 C409 C408 112.7(4) . . ?
C411 C410 C409 114.6(4) . . ?
C410 C411 C412 112.9(4) . . ?
C413 C412 C411 114.6(4) . . ?
C412 C413 C414 113.4(4) . . ?
C415 C414 C413 114.4(4) . . ?
C414 C415 C416 113.3(4) . . ?
C415 C416 C417 114.3(4) . . ?
C416 C417 C418 113.5(4) . . ?
C419 C418 C417 113.9(4) . . ?
C418 C419 C420 113.5(4) . . ?
C421 C420 C419 114.5(4) . . ?
C420 C421 C422 114.2(4) . . ?
C423 C422 C421 114.4(4) . . ?
C422 C423 C424 113.2(4) . . ?
C106 C4 C402 109.3(4) . . ?
C2A C1A C6A 121.6(7) . . ?
C1A C2A C3A 119.5(8) . . ?
C2A C3A C4A 119.5(8) . . ?
C5A C4A C3A 119.0(7) . . ?
C4A C5A C6A 120.9(9) . . ?
C1A C6A C5A 119.4(8) . . ?
C2B C1B C6B 120.0 . . ?
C1B C2B C3B 120.0 . . ?
C2B C3B C4B 120.0 . . ?
C5B C4B C3B 120.0 . . ?
C6B C5B C4B 120.0 . . ?
C5B C6B C1B 120.0 . . ?
C2C C1C C6C 120.0 . . ?
C3C C2C C1C 120.0 . . ?
C2C C3C C4C 120.0 . . ?
C5C C4C C3C 120.0 . . ?
C4C C5C C6C 120.0 . . ?
C5C C6C C1C 120.0 . . ?

loop_
_geom_bond_atom_site_label_1
_geom_bond_atom_site_label_2
_geom_bond_distance
_geom_bond_site_symmetry_2
_geom_bond_publ_flag
O101 C101 1.384(4) . ?
O101 C107 1.455(5) . ?
C101 C106 1.386(6) . ?
C101 C102 1.390(6) . ?
C102 C103 1.396(6) . ?
C102 C1 1.508(6) . ?
C103 C104 1.366(6) . ?
C104 C105 1.396(7) . ?
C105 C106 1.395(6) . ?
C106 C4 1.508(6) . ?
C107 C108 1.502(5) . ?
C108 C109 1.511(6) . ?
C109 C110 1.526(5) . ?
C110 C111 1.514(6) . ?
C111 C112 1.523(6) . ?
C112 C113 1.514(6) . ?
C113 C114 1.519(5) . ?
C114 C115 1.522(6) . ?
C115 C116 1.521(6) . ?
C116 C117 1.511(6) . ?
C117 C118 1.522(5) . ?
C118 C119 1.526(6) . ?
C119 C120 1.522(6) . ?
C120 C121 1.516(6) . ?
C121 C122 1.520(6) . ?
C122 C123 1.510(6) . ?
C123 C124 1.526(6) . ?
C1 C206 1.518(6) . ?
O201 C201 1.400(5) . ?
O201 C207 1.439(5) . ?
C201 C206 1.387(6) . ?
C201 C202 1.387(6) . ?
C202 C203 1.385(6) . ?
C202 C2 1.531(6) . ?
C203 C204 1.392(6) . ?
C204 C205 1.376(6) . ?
C205 C206 1.398(6) . ?
C207 C208 1.510(6) . ?
C208 C209 1.506(6) . ?
C209 C210 1.527(5) . ?
C210 C211 1.515(6) . ?
C211 C212 1.520(6) . ?
C212 C213 1.516(6) . ?
C213 C214 1.517(6) . ?
C214 C215 1.521(6) . ?
C215 C216 1.520(6) . ?
C216 C217 1.513(6) . ?
C217 C218 1.516(6) . ?
C218 C219 1.522(6) . ?
C219 C220 1.521(5) . ?
C220 C221 1.516(6) . ?
C221 C222 1.516(5) . ?
C222 C223 1.513(6) . ?
C223 C224 1.524(6) . ?
C2 C306 1.518(7) . ?
O301 C301 1.388(5) . ?
O301 C307 1.426(5) . ?
C301 C306 1.374(7) . ?
C301 C302 1.402(7) . ?
C302 C303 1.385(7) . ?
C302 C3 1.512(7) . ?
C303 C304 1.375(8) . ?
C304 C305 1.388(8) . ?
C305 C306 1.396(7) . ?
C307 C308 1.503(6) . ?
C308 C309 1.518(6) . ?
C309 C310 1.521(6) . ?
C310 C311 1.515(6) . ?
C311 C312 1.526(6) . ?
C312 C313 1.526(6) . ?
C313 C314 1.517(6) . ?
C314 C315 1.523(6) . ?
C315 C316 1.526(6) . ?
C316 C317 1.525(6) . ?
C317 C318 1.520(6) . ?
C318 C319 1.519(6) . ?
C319 C320 1.514(6) . ?
C320 C321 1.523(6) . ?
C321 C322 1.514(6) . ?
C322 C323 1.516(6) . ?
C323 C324 1.519(6) . ?
C3 C406 1.524(6) . ?
C401 C406 1.383(6) . ?
C401 C402 1.398(6) . ?
C401 O401 1.404(5) . ?
O401 C407 1.440(5) . ?
C402 C403 1.378(6) . ?
C402 C4 1.527(6) . ?
C403 C404 1.379(6) . ?
C404 C405 1.390(6) . ?
C405 C406 1.384(6) . ?
C407 C408 1.504(6) . ?
C408 C409 1.532(6) . ?
C409 C410 1.517(6) . ?
C410 C411 1.512(6) . ?
C411 C412 1.532(6) . ?
C412 C413 1.517(6) . ?
C413 C414 1.525(6) . ?
C414 C415 1.519(6) . ?
C415 C416 1.522(6) . ?
C416 C417 1.521(6) . ?
C417 C418 1.525(6) . ?
C418 C419 1.515(6) . ?
C419 C420 1.523(6) . ?
C420 C421 1.515(6) . ?
C421 C422 1.530(6) . ?
C422 C423 1.506(6) . ?
C423 C424 1.524(6) . ?
C1A C2A 1.348(8) . ?
C1A C6A 1.356(8) . ?
C2A C3A 1.371(9) . ?
C3A C4A 1.403(12) . ?
C4A C5A 1.353(12) . ?
C5A C6A 1.364(9) . ?
C1B C2B 1.371(6) . ?
C1B C6B 1.371(6) . ?
C2B C3B 1.371(6) . ?
C3B C4B 1.371(6) . ?
C4B C5B 1.371(6) . ?
C5B C6B 1.371(6) . ?
C1C C2C 1.381(7) . ?
C1C C6C 1.381(7) . ?
C2C C3C 1.381(7) . ?
C3C C4C 1.381(7) . ?
C4C C5C 1.381(7) . ?
C5C C6C 1.381(7) . ?

loop_
_geom_torsion_atom_site_label_1
_geom_torsion_atom_site_label_2
_geom_torsion_atom_site_label_3
_geom_torsion_atom_site_label_4
_geom_torsion
_geom_torsion_site_symmetry_1
_geom_torsion_site_symmetry_2
_geom_torsion_site_symmetry_3
_geom_torsion_site_symmetry_4
_geom_torsion_publ_flag
C107 O101 C101 C106 70.6(5) . . . . ?
C107 O101 C101 C102 -115.4(4) . . . . ?
O101 C101 C102 C103 177.1(4) . . . . ?
C106 C101 C102 C103 -9.0(6) . . . . ?
O101 C101 C102 C1 -8.8(6) . . . . ?
C106 C101 C102 C1 165.1(4) . . . . ?
C101 C102 C103 C104 1.9(6) . . . . ?
C1 C102 C103 C104 -172.0(4) . . . . ?
C102 C103 C104 C105 4.3(7) . . . . ?
C103 C104 C105 C106 -3.5(7) . . . . ?
O101 C101 C106 C105 -176.5(4) . . . . ?
C102 C101 C106 C105 9.8(6) . . . . ?
O101 C101 C106 C4 12.0(6) . . . . ?
C102 C101 C106 C4 -161.8(4) . . . . ?
C104 C105 C106 C101 -3.3(6) . . . . ?
C104 C105 C106 C4 168.3(4) . . . . ?
C101 O101 C107 C108 123.8(4) . . . . ?
O101 C107 C108 C109 176.5(3) . . . . ?
C107 C108 C109 C110 -171.5(4) . . . . ?
C108 C109 C110 C111 -177.1(4) . . . . ?
C109 C110 C111 C112 -175.8(4) . . . . ?
C110 C111 C112 C113 -178.2(4) . . . . ?
C111 C112 C113 C114 -178.6(4) . . . . ?
C112 C113 C114 C115 -179.3(4) . . . . ?
C113 C114 C115 C116 -179.3(4) . . . . ?
C114 C115 C116 C117 -179.3(4) . . . . ?
C115 C116 C117 C118 -179.8(4) . . . . ?
C116 C117 C118 C119 -179.5(4) . . . . ?
C117 C118 C119 C120 -179.8(4) . . . . ?
C118 C119 C120 C121 -178.6(4) . . . . ?
C119 C120 C121 C122 -179.7(4) . . . . ?
C120 C121 C122 C123 -178.6(4) . . . . ?
C121 C122 C123 C124 -179.9(4) . . . . ?
C101 C102 C1 C206 -71.5(5) . . . . ?
C103 C102 C1 C206 102.3(5) . . . . ?
C207 O201 C201 C206 75.3(5) . . . . ?
C207 O201 C201 C202 -107.0(5) . . . . ?
C206 C201 C202 C203 -4.7(7) . . . . ?
O201 C201 C202 C203 177.7(4) . . . . ?
C206 C201 C202 C2 171.6(4) . . . . ?
O201 C201 C202 C2 -6.0(7) . . . . ?
C201 C202 C203 C204 2.0(7) . . . . ?
C2 C202 C203 C204 -174.4(4) . . . . ?
C202 C203 C204 C205 0.8(8) . . . . ?
C203 C204 C205 C206 -1.1(7) . . . . ?
C202 C201 C206 C205 4.3(7) . . . . ?
O201 C201 C206 C205 -178.0(4) . . . . ?
C202 C201 C206 C1 -172.7(4) . . . . ?
O201 C201 C206 C1 5.0(6) . . . . ?
C204 C205 C206 C201 -1.4(7) . . . . ?
C204 C205 C206 C1 175.7(4) . . . . ?
C102 C1 C206 C201 127.2(4) . . . . ?
C102 C1 C206 C205 -49.7(5) . . . . ?
C201 O201 C207 C208 147.3(4) . . . . ?
O201 C207 C208 C209 69.5(5) . . . . ?
C207 C208 C209 C210 171.7(4) . . . . ?
C208 C209 C210 C211 -176.3(4) . . . . ?
C209 C210 C211 C212 176.2(4) . . . . ?
C210 C211 C212 C213 -178.7(4) . . . . ?
C211 C212 C213 C214 179.5(4) . . . . ?
C212 C213 C214 C215 180.0(4) . . . . ?
C213 C214 C215 C216 179.5(4) . . . . ?
C214 C215 C216 C217 -179.9(4) . . . . ?
C215 C216 C217 C218 -179.6(4) . . . . ?
C216 C217 C218 C219 -179.6(4) . . . . ?
C217 C218 C219 C220 -179.3(4) . . . . ?
C218 C219 C220 C221 -179.2(4) . . . . ?
C219 C220 C221 C222 -178.8(4) . . . . ?
C220 C221 C222 C223 -179.2(4) . . . . ?
C221 C222 C223 C224 -177.7(4) . . . . ?
C201 C202 C2 C306 -121.8(5) . . . . ?
C203 C202 C2 C306 54.5(6) . . . . ?
C307 O301 C301 C306 111.0(4) . . . . ?
C307 O301 C301 C302 -76.0(5) . . . . ?
C306 C301 C302 C303 -6.5(6) . . . . ?
O301 C301 C302 C303 -179.3(4) . . . . ?
C306 C301 C302 C3 166.7(4) . . . . ?
O301 C301 C302 C3 -6.0(6) . . . . ?
C301 C302 C303 C304 1.6(7) . . . . ?
C3 C302 C303 C304 -171.7(4) . . . . ?
C302 C303 C304 C305 3.1(8) . . . . ?
C303 C304 C305 C306 -3.2(7) . . . . ?
O301 C301 C306 C305 179.3(4) . . . . ?
C302 C301 C306 C305 6.5(6) . . . . ?
O301 C301 C306 C2 6.3(6) . . . . ?
C302 C301 C306 C2 -166.6(4) . . . . ?
C304 C305 C306 C301 -1.5(7) . . . . ?
C304 C305 C306 C2 171.4(4) . . . . ?
C202 C2 C306 C301 61.8(5) . . . . ?
C202 C2 C306 C305 -111.0(5) . . . . ?
C301 O301 C307 C308 -79.6(5) . . . . ?
O301 C307 C308 C309 -174.0(3) . . . . ?
C307 C308 C309 C310 -179.2(4) . . . . ?
C308 C309 C310 C311 -174.8(4) . . . . ?
C309 C310 C311 C312 -179.8(4) . . . . ?
C310 C311 C312 C313 -177.7(4) . . . . ?
C311 C312 C313 C314 180.0(4) . . . . ?
C312 C313 C314 C315 -178.2(4) . . . . ?
C313 C314 C315 C316 -179.0(3) . . . . ?
C314 C315 C316 C317 -178.7(4) . . . . ?
C315 C316 C317 C318 -179.6(3) . . . . ?
C316 C317 C318 C319 -179.9(4) . . . . ?
C317 C318 C319 C320 179.9(4) . . . . ?
C318 C319 C320 C321 179.7(4) . . . . ?
C319 C320 C321 C322 178.2(4) . . . . ?
C320 C321 C322 C323 -178.7(4) . . . . ?
C321 C322 C323 C324 177.2(4) . . . . ?
C303 C302 C3 C406 111.2(5) . . . . ?
C301 C302 C3 C406 -61.9(5) . . . . ?
C406 C401 O401 C407 91.7(5) . . . . ?
C402 C401 O401 C407 -91.0(5) . . . . ?
C406 C401 C402 C403 -0.6(7) . . . . ?
O401 C401 C402 C403 -177.8(4) . . . . ?
C406 C401 C402 C4 175.5(4) . . . . ?
O401 C401 C402 C4 -1.8(6) . . . . ?
C401 C402 C403 C404 -0.3(7) . . . . ?
C4 C402 C403 C404 -176.4(4) . . . . ?
C402 C403 C404 C405 1.0(7) . . . . ?
C403 C404 C405 C406 -0.9(7) . . . . ?
C402 C401 C406 C405 0.7(7) . . . . ?
O401 C401 C406 C405 177.9(4) . . . . ?
C402 C401 C406 C3 -176.5(4) . . . . ?
O401 C401 C406 C3 0.8(7) . . . . ?
C404 C405 C406 C401 0.0(7) . . . . ?
C404 C405 C406 C3 177.2(4) . . . . ?
C302 C3 C406 C401 120.6(5) . . . . ?
C302 C3 C406 C405 -56.6(6) . . . . ?
C401 O401 C407 C408 162.1(4) . . . . ?
O401 C407 C408 C409 54.4(5) . . . . ?
C407 C408 C409 C410 175.9(4) . . . . ?
C408 C409 C410 C411 174.5(4) . . . . ?
C409 C410 C411 C412 176.1(4) . . . . ?
C410 C411 C412 C413 178.2(4) . . . . ?
C411 C412 C413 C414 177.6(4) . . . . ?
C412 C413 C414 C415 179.3(4) . . . . ?
C413 C414 C415 C416 178.7(4) . . . . ?
C414 C415 C416 C417 179.7(4) . . . . ?
C415 C416 C417 C418 179.9(4) . . . . ?
C416 C417 C418 C419 179.4(4) . . . . ?
C417 C418 C419 C420 -178.8(4) . . . . ?
C418 C419 C420 C421 -179.8(4) . . . . ?
C419 C420 C421 C422 180.0(4) . . . . ?
C420 C421 C422 C423 -179.7(4) . . . . ?
C421 C422 C423 C424 179.8(4) . . . . ?
C101 C106 C4 C402 67.5(5) . . . . ?
C105 C106 C4 C402 -103.9(5) . . . . ?
C403 C402 C4 C106 54.6(5) . . . . ?
C401 C402 C4 C106 -121.4(4) . . . . ?
C6A C1A C2A C3A 0.6(10) . . . . ?
C1A C2A C3A C4A -1.0(10) . . . . ?
C2A C3A C4A C5A 1.2(12) . . . . ?
C3A C4A C5A C6A -0.9(13) . . . . ?
C2A C1A C6A C5A -0.3(10) . . . . ?
C4A C5A C6A C1A 0.5(12) . . . . ?
C6B C1B C2B C3B 0.0 . . . . ?
C1B C2B C3B C4B 0.0 . . . . ?
C2B C3B C4B C5B 0.0 . . . . ?
C3B C4B C5B C6B 0.0 . . . . ?
C4B C5B C6B C1B 0.0 . . . . ?
C2B C1B C6B C5B 0.0 . . . . ?
C6C C1C C2C C3C 0.0 . . . . ?
C1C C2C C3C C4C 0.0 . . . . ?
C2C C3C C4C C5C 0.0 . . . . ?
C3C C4C C5C C6C 0.0 . . . . ?
C4C C5C C6C C1C 0.0 . . . . ?
C2C C1C C6C C5C 0.0 . . . . ?
